data_7214706
loop_
_publ_author_name
'Jin, Feng'
'Yang, Xiao-Fei'
'Li, Sheng-Li'
'Zheng, Zheng'
'Yu, Zhi-Peng'
'Kong, Lin'
'Hao, Fu-Ying'
'Yang, Jia-Xiang'
'Wu, Jie-Ying'
'Tian, Yu-Peng'
'Zhou, Hong-Ping'

_publ_section_title
;
 Role of anions in preparing silver(i) complexes with a new multidentate
 ligand: polymorphs, structures and nonlinear optical properties
;
_journal_issue 24
_journal_name_full CrystEngComm
_journal_page_first 8409
_journal_paper_doi 10.1039/c2ce26145f
_journal_volume 14
_journal_year 2012
_chemical_formula_moiety 'C64 H50 Ag2 N8 O6 S2'
_chemical_formula_sum 'C64 H50 Ag2 N8 O6 S2'
_chemical_formula_weight 1306.98
_chemical_name_systematic
;
?
;
_space_group_IT_number 2
_symmetry_cell_setting triclinic
_symmetry_space_group_name_Hall '-P 1'
_symmetry_space_group_name_H-M 'P -1'
_atom_sites_solution_hydrogens geom
_atom_sites_solution_primary direct
_atom_sites_solution_secondary difmap
_audit_creation_method SHELXL-97
_cell_angle_alpha 77.46(3)
_cell_angle_beta 81.25(3)
_cell_angle_gamma 68.07(3)
_cell_formula_units_Z 1
_cell_length_a 9.7310(19)
_cell_length_b 11.700(2)
_cell_length_c 13.496(3)
_cell_measurement_reflns_used 6225
_cell_measurement_temperature 298(2)
_cell_measurement_theta_max 27.55
_cell_measurement_theta_min 2.64
_cell_volume 1387.1(6)
_computing_structure_refinement 'SHELXL-97 (Sheldrick, 1997)'
_computing_structure_solution 'SHELXS-97 (Sheldrick, 1990)'
_diffrn_ambient_temperature 298(2)
_diffrn_measured_fraction_theta_full 0.995
_diffrn_measured_fraction_theta_max 0.995
_diffrn_measurement_device_type 'CCD area detector'
_diffrn_measurement_method 'phi and omega scans'
_diffrn_radiation_monochromator graphite
_diffrn_radiation_source 'fine-focus sealed tube'
_diffrn_radiation_type MoK\a
_diffrn_radiation_wavelength 0.71069
_diffrn_reflns_av_R_equivalents 0.0145
_diffrn_reflns_av_sigmaI/netI 0.0211
_diffrn_reflns_limit_h_max 11
_diffrn_reflns_limit_h_min -11
_diffrn_reflns_limit_k_max 11
_diffrn_reflns_limit_k_min -13
_diffrn_reflns_limit_l_max 15
_diffrn_reflns_limit_l_min -16
_diffrn_reflns_number 9949
_diffrn_reflns_theta_full 25.00
_diffrn_reflns_theta_max 25.00
_diffrn_reflns_theta_min 1.55
_exptl_absorpt_coefficient_mu 0.844
_exptl_absorpt_correction_T_max 0.8494
_exptl_absorpt_correction_T_min 0.7859
_exptl_absorpt_correction_type multi-scan
_exptl_absorpt_process_details sadabs
_exptl_crystal_colour colourless
_exptl_crystal_density_diffrn 1.565
_exptl_crystal_density_method 'not measured'
_exptl_crystal_description neddle
_exptl_crystal_F_000 664
_exptl_crystal_size_max 0.30
_exptl_crystal_size_mid 0.20
_exptl_crystal_size_min 0.20
_refine_diff_density_max 0.314
_refine_diff_density_min -0.315
_refine_diff_density_rms 0.044
_refine_ls_extinction_method none
_refine_ls_goodness_of_fit_ref 1.042
_refine_ls_hydrogen_treatment constr
_refine_ls_matrix_type full
_refine_ls_number_parameters 381
_refine_ls_number_reflns 4862
_refine_ls_number_restraints 1
_refine_ls_restrained_S_all 1.043
_refine_ls_R_factor_all 0.0309
_refine_ls_R_factor_gt 0.0263
_refine_ls_shift/su_max 0.001
_refine_ls_shift/su_mean 0.000
_refine_ls_structure_factor_coef Fsqd
_refine_ls_weighting_details 'calc w=1/[\s^2^(Fo^2^)+(0.0250P)^2^+0.8422P] where P=(Fo^2^+2Fc^2^)/3'
_refine_ls_weighting_scheme calc
_refine_ls_wR_factor_gt 0.0626
_refine_ls_wR_factor_ref 0.0653
_reflns_number_gt 4315
_reflns_number_total 4862
_reflns_threshold_expression >2sigma(I)
_cod_data_source_file c2ce26145f.txt
_cod_data_source_block jfag_1
_cod_depositor_comments
;
The following automatic conversions were performed:

'_symmetry_cell_setting' value 'Triclinic' changed to 'triclinic'
according to
/usr/data/users/saulius/automatic-downloads/retrospective/RSC/lib/dictionaries/cif_core.dic
dictionary named 'cif_core.dic' version 2.4.2 from 2011-04-26.

Automatic conversion script
Id: cif_fix_values 2281 2013-09-26 08:29:07Z andrius 
;
_cod_original_cell_volume 1387.1(5)
_cod_original_sg_symbol_H-M 'P-1 '
_cod_database_code 7214706

loop_
_symmetry_equiv_pos_as_xyz
'x, y, z'
'-x, -y, -z'

loop_
_atom_site_label
_atom_site_type_symbol
_atom_site_fract_x
_atom_site_fract_y
_atom_site_fract_z
_atom_site_U_iso_or_equiv
_atom_site_adp_type
_atom_site_occupancy
_atom_site_symmetry_multiplicity
_atom_site_calc_flag
_atom_site_refinement_flags
_atom_site_disorder_group
Ag1 Ag 0.57631(2) 0.296315(18) 0.831877(19) 0.05505(11) Uani 0.9794(7) 1 d P 1
Ag1' Ag -0.5437(9) 0.7036(8) 1.2413(6) 0.038(2) Uani 0.0206(7) 1 d PU 2
C1 C 1.0243(2) 0.0811(2) 0.64876(17) 0.0427(6) Uani 1 1 d . .
C2 C 1.0740(3) -0.0317(2) 0.61566(19) 0.0505(6) Uani 1 1 d . .
H2 H 1.0293 -0.0906 0.6433 0.061 Uiso 1 1 calc R .
C3 C 1.1907(3) -0.0579(3) 0.5412(2) 0.0583(7) Uani 1 1 d . .
H3 H 1.2238 -0.1347 0.5197 0.070 Uiso 1 1 calc R .
C4 C 1.2585(3) 0.0273(3) 0.49862(19) 0.0571(7) Uani 1 1 d . .
C5 C 1.2104(3) 0.1388(3) 0.5351(2) 0.0636(8) Uani 1 1 d . .
H5 H 1.2571 0.1965 0.5089 0.076 Uiso 1 1 calc R .
C6 C 1.0943(3) 0.1662(3) 0.6096(2) 0.0557(7) Uani 1 1 d . .
H6 H 1.0635 0.2417 0.6331 0.067 Uiso 1 1 calc R .
C7 C 1.3786(3) 0.0009(4) 0.4122(2) 0.0865(11) Uani 1 1 d . .
H7A H 1.4441 -0.0846 0.4262 0.130 Uiso 1 1 calc R .
H7B H 1.4341 0.0553 0.4057 0.130 Uiso 1 1 calc R .
H7C H 1.3338 0.0153 0.3499 0.130 Uiso 1 1 calc R .
C8 C 0.7229(3) 0.0902(2) 1.02631(18) 0.0482(6) Uani 1 1 d . .
H8 H 0.8099 0.0989 0.9921 0.058 Uiso 1 1 calc R .
C9 C 0.7327(3) 0.0056(2) 1.11555(18) 0.0475(6) Uani 1 1 d . .
H9 H 0.8241 -0.0408 1.1421 0.057 Uiso 1 1 calc R .
C10 C 0.6043(3) -0.0088(2) 1.16465(18) 0.0455(6) Uani 1 1 d . .
H10 H 0.6078 -0.0649 1.2255 0.055 Uiso 1 1 calc R .
C11 C 0.4700(3) 0.0604(2) 1.12335(17) 0.0423(5) Uani 1 1 d . .
H11 H 0.3826 0.0499 1.1550 0.051 Uiso 1 1 calc R .
C12 C 0.4678(2) 0.14583(19) 1.03381(16) 0.0343(5) Uani 1 1 d . .
C13 C 0.3263(2) 0.22344(19) 0.98448(16) 0.0343(5) Uani 1 1 d . .
C14 C 0.2155(2) 0.3465(2) 0.83933(16) 0.0369(5) Uani 1 1 d . .
C15 C 0.0754(2) 0.3604(2) 0.88808(17) 0.0407(5) Uani 1 1 d . .
H15 H -0.0085 0.4042 0.8520 0.049 Uiso 1 1 calc R .
C16 C 0.0592(2) 0.3093(2) 0.99031(16) 0.0366(5) Uani 1 1 d . .
C17 C 0.1888(2) 0.2393(2) 1.03841(17) 0.0377(5) Uani 1 1 d . .
H17 H 0.1836 0.2030 1.1067 0.045 Uiso 1 1 calc R .
C18 C -0.0899(2) 0.3317(2) 1.04599(16) 0.0362(5) Uani 1 1 d . .
C19 C -0.1133(2) 0.2485(2) 1.13131(18) 0.0454(6) Uani 1 1 d . .
H19 H -0.0351 0.1758 1.1531 0.054 Uiso 1 1 calc R .
C20 C -0.2517(2) 0.2724(2) 1.18438(18) 0.0448(6) Uani 1 1 d . .
H20 H -0.2658 0.2165 1.2420 0.054 Uiso 1 1 calc R .
C21 C -0.3685(2) 0.3792(2) 1.15182(17) 0.0366(5) Uani 1 1 d . .
C22 C -0.3481(2) 0.4629(2) 1.06633(16) 0.0371(5) Uani 1 1 d . .
H22 H -0.4270 0.5347 1.0441 0.045 Uiso 1 1 calc R .
C23 C -0.2097(2) 0.4388(2) 1.01432(16) 0.0387(5) Uani 1 1 d . .
H23 H -0.1960 0.4952 0.9570 0.046 Uiso 1 1 calc R .
C24 C -0.5726(3) 0.3147(2) 1.2515(2) 0.0576(7) Uani 1 1 d . .
H24 H -0.5285 0.2286 1.2549 0.069 Uiso 1 1 calc R .
C25 C -0.7107(3) 0.3767(3) 1.2920(2) 0.0592(7) Uani 1 1 d . .
H25 H -0.7796 0.3423 1.3281 0.071 Uiso 1 1 calc R .
C26 C -0.7267(3) 0.5016(2) 1.26790(18) 0.0479(6) Uani 1 1 d . .
H26 H -0.8111 0.5664 1.2863 0.058 Uiso 1 1 calc R .
C27 C 0.2332(2) 0.4104(2) 0.73302(17) 0.0415(5) Uani 1 1 d . .
C28 C 0.1328(3) 0.5281(3) 0.6993(2) 0.0565(7) Uani 1 1 d . .
H28 H 0.0527 0.5658 0.7429 0.068 Uiso 1 1 calc R .
C29 C 0.1506(4) 0.5900(3) 0.6011(2) 0.0732(9) Uani 1 1 d . .
H29 H 0.0825 0.6691 0.5795 0.088 Uiso 1 1 calc R .
C30 C 0.2669(4) 0.5361(3) 0.5359(2) 0.0758(9) Uani 1 1 d . .
H30 H 0.2783 0.5782 0.4701 0.091 Uiso 1 1 calc R .
C31 C 0.3672(4) 0.4191(3) 0.5683(2) 0.0732(9) Uani 1 1 d . .
H31 H 0.4465 0.3818 0.5239 0.088 Uiso 1 1 calc R .
C32 C 0.3514(3) 0.3562(3) 0.66631(19) 0.0536(6) Uani 1 1 d . .
H32 H 0.4202 0.2773 0.6875 0.064 Uiso 1 1 calc R .
N1 N 0.5931(2) 0.16093(18) 0.98620(14) 0.0416(4) Uani 1 1 d . .
N2 N 0.33938(19) 0.27830(16) 0.88692(13) 0.0352(4) Uani 1 1 d . .
N3 N -0.51138(19) 0.40073(17) 1.20573(14) 0.0394(4) Uani 1 1 d . .
N4 N -0.60673(19) 0.51759(17) 1.21534(14) 0.0413(4) Uani 1 1 d U .
O1 O 0.9118(2) 0.1720(2) 0.81333(15) 0.0768(6) Uani 1 1 d . .
O2 O 0.8415(2) 0.00588(18) 0.78088(16) 0.0752(7) Uani 1 1 d . .
O3 O 0.74754(18) 0.21303(17) 0.68441(13) 0.0570(5) Uani 1 1 d . .
S1 S 0.86929(6) 0.11982(6) 0.74001(4) 0.04634(16) Uani 1 1 d . .

loop_
_atom_site_aniso_label
_atom_site_aniso_U_11
_atom_site_aniso_U_22
_atom_site_aniso_U_33
_atom_site_aniso_U_23
_atom_site_aniso_U_13
_atom_site_aniso_U_12
Ag1 0.04035(12) 0.04399(12) 0.0655(2) 0.00112(9) 0.01731(10) -0.01168(8)
Ag1' 0.046(5) 0.066(5) 0.008(5) -0.006(3) -0.006(3) -0.025(4)
C1 0.0296(11) 0.0467(13) 0.0382(12) 0.0014(10) 0.0015(9) -0.0046(10)
C2 0.0419(13) 0.0505(15) 0.0500(14) -0.0026(11) 0.0030(11) -0.0120(11)
C3 0.0473(15) 0.0616(17) 0.0556(16) -0.0171(13) 0.0032(12) -0.0065(13)
C4 0.0391(13) 0.083(2) 0.0420(14) -0.0111(13) 0.0050(11) -0.0160(13)
C5 0.0519(16) 0.077(2) 0.0589(17) -0.0023(15) 0.0114(13) -0.0303(15)
C6 0.0470(14) 0.0538(15) 0.0578(16) -0.0077(12) 0.0105(12) -0.0148(12)
C7 0.0573(18) 0.139(3) 0.0604(19) -0.034(2) 0.0232(15) -0.033(2)
C8 0.0343(12) 0.0598(15) 0.0475(14) -0.0097(12) -0.0002(10) -0.0140(11)
C9 0.0413(13) 0.0505(14) 0.0461(14) -0.0086(11) -0.0100(10) -0.0084(11)
C10 0.0516(14) 0.0382(12) 0.0382(13) -0.0037(10) -0.0022(10) -0.0085(11)
C11 0.0402(12) 0.0424(13) 0.0402(12) -0.0072(10) 0.0051(10) -0.0130(10)
C12 0.0334(11) 0.0350(11) 0.0330(11) -0.0087(9) 0.0028(9) -0.0109(9)
C13 0.0317(11) 0.0331(11) 0.0371(12) -0.0087(9) 0.0035(9) -0.0115(9)
C14 0.0359(11) 0.0387(12) 0.0369(12) -0.0095(9) 0.0015(9) -0.0142(9)
C15 0.0324(11) 0.0484(13) 0.0390(12) -0.0081(10) -0.0010(9) -0.0121(10)
C16 0.0339(11) 0.0366(12) 0.0390(12) -0.0099(9) 0.0035(9) -0.0128(9)
C17 0.0351(11) 0.0395(12) 0.0351(12) -0.0052(9) 0.0038(9) -0.0127(9)
C18 0.0312(11) 0.0396(12) 0.0378(12) -0.0097(9) 0.0034(9) -0.0133(9)
C19 0.0340(12) 0.0390(12) 0.0523(14) -0.0016(10) 0.0037(10) -0.0068(10)
C20 0.0392(12) 0.0417(13) 0.0460(13) 0.0005(10) 0.0068(10) -0.0140(10)
C21 0.0306(11) 0.0384(12) 0.0415(12) -0.0116(9) 0.0043(9) -0.0132(9)
C22 0.0312(11) 0.0378(12) 0.0397(12) -0.0072(9) -0.0009(9) -0.0096(9)
C23 0.0365(11) 0.0423(12) 0.0352(12) -0.0050(9) 0.0023(9) -0.0147(10)
C24 0.0492(15) 0.0424(14) 0.0791(19) -0.0095(13) 0.0157(13) -0.0222(12)
C25 0.0466(14) 0.0582(16) 0.0708(18) -0.0066(14) 0.0175(13) -0.0272(13)
C26 0.0322(12) 0.0551(15) 0.0490(14) -0.0087(11) 0.0076(10) -0.0113(10)
C27 0.0402(12) 0.0518(14) 0.0352(12) -0.0049(10) -0.0012(9) -0.0215(11)
C28 0.0503(15) 0.0621(17) 0.0473(15) 0.0002(12) -0.0043(11) -0.0141(13)
C29 0.076(2) 0.076(2) 0.0564(18) 0.0158(15) -0.0187(16) -0.0240(17)
C30 0.092(2) 0.096(3) 0.0420(16) 0.0148(16) -0.0078(16) -0.049(2)
C31 0.080(2) 0.097(2) 0.0431(16) -0.0121(16) 0.0178(14) -0.0411(19)
C32 0.0541(15) 0.0609(16) 0.0422(14) -0.0078(12) 0.0074(11) -0.0211(13)
N1 0.0334(10) 0.0466(11) 0.0412(10) -0.0045(8) 0.0010(8) -0.0132(8)
N2 0.0325(9) 0.0356(9) 0.0352(10) -0.0052(8) 0.0023(7) -0.0119(8)
N3 0.0318(9) 0.0394(10) 0.0453(11) -0.0089(8) 0.0068(8) -0.0135(8)
N4 0.0309(9) 0.0403(10) 0.0454(11) -0.0045(8) 0.0043(8) -0.0087(8)
O1 0.0546(12) 0.1232(19) 0.0515(11) -0.0329(12) 0.0074(9) -0.0248(12)
O2 0.0528(11) 0.0548(11) 0.0862(14) 0.0113(10) 0.0263(10) -0.0081(9)
O3 0.0374(9) 0.0552(11) 0.0545(10) -0.0015(8) 0.0012(8) 0.0044(8)
S1 0.0315(3) 0.0497(3) 0.0415(3) 0.0003(3) 0.0060(2) -0.0038(2)

loop_
_atom_type_symbol
_atom_type_description
_atom_type_scat_dispersion_real
_atom_type_scat_dispersion_imag
_atom_type_scat_source
C C 0.0033 0.0016 'International Tables Vol C Tables 4.2.6.8 and 6.1.1.4'
N N 0.0061 0.0033 'International Tables Vol C Tables 4.2.6.8 and 6.1.1.4'
O O 0.0106 0.0060 'International Tables Vol C Tables 4.2.6.8 and 6.1.1.4'
S S 0.1246 0.1234 'International Tables Vol C Tables 4.2.6.8 and 6.1.1.4'
Ag Ag -0.8971 1.1015 'International Tables Vol C Tables 4.2.6.8 and 6.1.1.4'
H H 0.0000 0.0000 'International Tables Vol C Tables 4.2.6.8 and 6.1.1.4'

loop_
_geom_angle_atom_site_label_1
_geom_angle_atom_site_label_2
_geom_angle_atom_site_label_3
_geom_angle
_geom_angle_site_symmetry_1
_geom_angle_site_symmetry_3
N4 Ag1 N1 132.11(7) 2_567 .
N4 Ag1 N2 122.44(6) 2_567 .
N1 Ag1 N2 71.05(6) . .
N4 Ag1 O3 91.72(7) 2_567 .
N1 Ag1 O3 117.16(6) . .
N2 Ag1 O3 126.79(7) . .
O3 Ag1' C32 114.9(4) 2_567 2_567
O3 Ag1' N2 149.6(4) 2_567 2_567
C32 Ag1' N2 76.8(3) 2_567 2_567
O3 Ag1' N4 94.4(3) 2_567 .
C32 Ag1' N4 112.4(4) 2_567 .
N2 Ag1' N4 107.2(3) 2_567 .
C2 C1 C6 119.5(2) . .
C2 C1 S1 120.92(19) . .
C6 C1 S1 119.55(19) . .
C1 C2 C3 120.0(2) . .
C1 C2 H2 120.0 . .
C3 C2 H2 120.0 . .
C4 C3 C2 121.4(3) . .
C4 C3 H3 119.3 . .
C2 C3 H3 119.3 . .
C3 C4 C5 117.9(2) . .
C3 C4 C7 120.6(3) . .
C5 C4 C7 121.5(3) . .
C4 C5 C6 121.5(3) . .
C4 C5 H5 119.3 . .
C6 C5 H5 119.3 . .
C1 C6 C5 119.7(3) . .
C1 C6 H6 120.2 . .
C5 C6 H6 120.2 . .
C4 C7 H7A 109.5 . .
C4 C7 H7B 109.5 . .
H7A C7 H7B 109.5 . .
C4 C7 H7C 109.5 . .
H7A C7 H7C 109.5 . .
H7B C7 H7C 109.5 . .
N1 C8 C9 122.9(2) . .
N1 C8 H8 118.6 . .
C9 C8 H8 118.6 . .
C10 C9 C8 118.4(2) . .
C10 C9 H9 120.8 . .
C8 C9 H9 120.8 . .
C9 C10 C11 119.8(2) . .
C9 C10 H10 120.1 . .
C11 C10 H10 120.1 . .
C10 C11 C12 118.8(2) . .
C10 C11 H11 120.6 . .
C12 C11 H11 120.6 . .
N1 C12 C11 121.4(2) . .
N1 C12 C13 116.85(18) . .
C11 C12 C13 121.71(19) . .
N2 C13 C17 122.1(2) . .
N2 C13 C12 116.83(17) . .
C17 C13 C12 121.11(19) . .
N2 C14 C15 121.6(2) . .
N2 C14 C27 117.47(18) . .
C15 C14 C27 120.9(2) . .
C14 C15 C16 120.6(2) . .
C14 C15 H15 119.7 . .
C16 C15 H15 119.7 . .
C17 C16 C15 116.91(19) . .
C17 C16 C18 121.7(2) . .
C15 C16 C18 121.4(2) . .
C16 C17 C13 120.0(2) . .
C16 C17 H17 120.0 . .
C13 C17 H17 120.0 . .
C19 C18 C23 118.27(19) . .
C19 C18 C16 121.35(19) . .
C23 C18 C16 120.37(19) . .
C20 C19 C18 120.8(2) . .
C20 C19 H19 119.6 . .
C18 C19 H19 119.6 . .
C21 C20 C19 119.9(2) . .
C21 C20 H20 120.0 . .
C19 C20 H20 120.0 . .
C20 C21 C22 120.27(19) . .
C20 C21 N3 119.24(19) . .
C22 C21 N3 120.47(19) . .
C23 C22 C21 119.4(2) . .
C23 C22 H22 120.3 . .
C21 C22 H22 120.3 . .
C22 C23 C18 121.3(2) . .
C22 C23 H23 119.3 . .
C18 C23 H23 119.3 . .
N3 C24 C25 107.6(2) . .
N3 C24 H24 126.2 . .
C25 C24 H24 126.2 . .
C24 C25 C26 105.2(2) . .
C24 C25 H25 127.4 . .
C26 C25 H25 127.4 . .
N4 C26 C25 111.5(2) . .
N4 C26 H26 124.3 . .
C25 C26 H26 124.3 . .
C28 C27 C32 118.5(2) . .
C28 C27 C14 120.1(2) . .
C32 C27 C14 121.4(2) . .
C27 C28 C29 120.5(3) . .
C27 C28 H28 119.7 . .
C29 C28 H28 119.7 . .
C30 C29 C28 120.7(3) . .
C30 C29 H29 119.7 . .
C28 C29 H29 119.7 . .
C29 C30 C31 119.5(3) . .
C29 C30 H30 120.3 . .
C31 C30 H30 120.3 . .
C30 C31 C32 120.6(3) . .
C30 C31 H31 119.7 . .
C32 C31 H31 119.7 . .
C31 C32 C27 120.3(3) . .
C31 C32 Ag1' 116.1(3) . 2_567
C27 C32 Ag1' 102.4(3) . 2_567
C31 C32 H32 119.9 . .
C27 C32 H32 119.9 . .
Ag1' C32 H32 48.9 2_567 .
C8 N1 C12 118.7(2) . .
C8 N1 Ag1 123.19(15) . .
C12 N1 Ag1 117.96(14) . .
C14 N2 C13 118.69(17) . .
C14 N2 Ag1 124.06(14) . .
C13 N2 Ag1 114.51(14) . .
C14 N2 Ag1' 104.4(2) . 2_567
C13 N2 Ag1' 136.8(2) . 2_567
Ag1 N2 Ag1' 25.69(19) . 2_567
C24 N3 N4 110.58(18) . .
C24 N3 C21 127.4(2) . .
N4 N3 C21 121.97(17) . .
C26 N4 N3 105.17(19) . .
C26 N4 Ag1 124.07(16) . 2_567
N3 N4 Ag1 130.59(13) . 2_567
C26 N4 Ag1' 116.9(2) . .
N3 N4 Ag1' 127.8(2) . .
Ag1 N4 Ag1' 24.77(18) 2_567 .
S1 O3 Ag1' 121.1(3) . 2_567
S1 O3 Ag1 99.11(9) . .
Ag1' O3 Ag1 25.0(2) 2_567 .
O2 S1 O1 114.64(14) . .
O2 S1 O3 112.25(13) . .
O1 S1 O3 111.18(13) . .
O2 S1 C1 106.13(11) . .
O1 S1 C1 105.96(12) . .
O3 S1 C1 105.96(10) . .

loop_
_geom_bond_atom_site_label_1
_geom_bond_atom_site_label_2
_geom_bond_distance
_geom_bond_site_symmetry_2
Ag1 N4 2.249(2) 2_567
Ag1 N1 2.313(2) .
Ag1 N2 2.385(2) .
Ag1 O3 2.5112(18) .
Ag1' O3 2.065(8) 2_567
Ag1' C32 2.213(9) 2_567
Ag1' N2 2.470(8) 2_567
Ag1' N4 2.575(9) .
C1 C2 1.375(4) .
C1 C6 1.380(4) .
C1 S1 1.778(2) .
C2 C3 1.385(3) .
C2 H2 0.9300 .
C3 C4 1.374(4) .
C3 H3 0.9300 .
C4 C5 1.383(4) .
C4 C7 1.515(3) .
C5 C6 1.383(4) .
C5 H5 0.9300 .
C6 H6 0.9300 .
C7 H7A 0.9600 .
C7 H7B 0.9600 .
C7 H7C 0.9600 .
C8 N1 1.344(3) .
C8 C9 1.373(3) .
C8 H8 0.9300 .
C9 C10 1.373(3) .
C9 H9 0.9300 .
C10 C11 1.382(3) .
C10 H10 0.9300 .
C11 C12 1.388(3) .
C11 H11 0.9300 .
C12 N1 1.344(3) .
C12 C13 1.498(3) .
C13 N2 1.343(3) .
C13 C17 1.390(3) .
C14 N2 1.341(3) .
C14 C15 1.388(3) .
C14 C27 1.484(3) .
C15 C16 1.390(3) .
C15 H15 0.9300 .
C16 C17 1.389(3) .
C16 C18 1.486(3) .
C17 H17 0.9300 .
C18 C19 1.387(3) .
C18 C23 1.393(3) .
C19 C20 1.384(3) .
C19 H19 0.9300 .
C20 C21 1.378(3) .
C20 H20 0.9300 .
C21 C22 1.384(3) .
C21 N3 1.427(3) .
C22 C23 1.379(3) .
C22 H22 0.9300 .
C23 H23 0.9300 .
C24 N3 1.348(3) .
C24 C25 1.360(4) .
C24 H24 0.9300 .
C25 C26 1.380(4) .
C25 H25 0.9300 .
C26 N4 1.325(3) .
C26 H26 0.9300 .
C27 C28 1.384(3) .
C27 C32 1.387(3) .
C28 C29 1.385(4) .
C28 H28 0.9300 .
C29 C30 1.362(5) .
C29 H29 0.9300 .
C30 C31 1.375(5) .
C30 H30 0.9300 .
C31 C32 1.384(4) .
C31 H31 0.9300 .
C32 Ag1' 2.213(9) 2_567
C32 H32 0.9300 .
N2 Ag1' 2.470(8) 2_567
N3 N4 1.356(3) .
N4 Ag1 2.249(2) 2_567
O1 S1 1.448(2) .
O2 S1 1.435(2) .
O3 S1 1.4513(17) .
O3 Ag1' 2.065(8) 2_567

loop_
_geom_torsion_atom_site_label_1
_geom_torsion_atom_site_label_2
_geom_torsion_atom_site_label_3
_geom_torsion_atom_site_label_4
_geom_torsion
_geom_torsion_site_symmetry_1
_geom_torsion_site_symmetry_4
C6 C1 C2 C3 -1.9(4) . .
S1 C1 C2 C3 177.1(2) . .
C1 C2 C3 C4 -0.3(4) . .
C2 C3 C4 C5 2.4(4) . .
C2 C3 C4 C7 -175.7(3) . .
C3 C4 C5 C6 -2.2(4) . .
C7 C4 C5 C6 175.8(3) . .
C2 C1 C6 C5 2.1(4) . .
S1 C1 C6 C5 -177.0(2) . .
C4 C5 C6 C1 0.0(4) . .
N1 C8 C9 C10 1.3(4) . .
C8 C9 C10 C11 0.6(4) . .
C9 C10 C11 C12 -1.7(4) . .
C10 C11 C12 N1 1.0(3) . .
C10 C11 C12 C13 179.7(2) . .
N1 C12 C13 N2 15.3(3) . .
C11 C12 C13 N2 -163.4(2) . .
N1 C12 C13 C17 -163.4(2) . .
C11 C12 C13 C17 17.8(3) . .
N2 C14 C15 C16 3.7(3) . .
C27 C14 C15 C16 -174.3(2) . .
C14 C15 C16 C17 -3.4(3) . .
C14 C15 C16 C18 175.1(2) . .
C15 C16 C17 C13 0.3(3) . .
C18 C16 C17 C13 -178.2(2) . .
N2 C13 C17 C16 2.8(3) . .
C12 C13 C17 C16 -178.5(2) . .
C17 C16 C18 C19 -26.5(3) . .
C15 C16 C18 C19 155.1(2) . .
C17 C16 C18 C23 152.4(2) . .
C15 C16 C18 C23 -26.0(3) . .
C23 C18 C19 C20 -0.9(4) . .
C16 C18 C19 C20 178.0(2) . .
C18 C19 C20 C21 0.8(4) . .
C19 C20 C21 C22 -0.1(4) . .
C19 C20 C21 N3 178.3(2) . .
C20 C21 C22 C23 -0.3(3) . .
N3 C21 C22 C23 -178.7(2) . .
C21 C22 C23 C18 0.1(3) . .
C19 C18 C23 C22 0.5(3) . .
C16 C18 C23 C22 -178.4(2) . .
N3 C24 C25 C26 -0.1(3) . .
C24 C25 C26 N4 0.2(3) . .
N2 C14 C27 C28 -142.9(2) . .
C15 C14 C27 C28 35.1(3) . .
N2 C14 C27 C32 35.4(3) . .
C15 C14 C27 C32 -146.6(2) . .
C32 C27 C28 C29 -0.1(4) . .
C14 C27 C28 C29 178.2(3) . .
C27 C28 C29 C30 0.2(5) . .
C28 C29 C30 C31 0.0(5) . .
C29 C30 C31 C32 -0.3(5) . .
C30 C31 C32 C27 0.4(5) . .
C30 C31 C32 Ag1' -123.8(4) . 2_567
C28 C27 C32 C31 -0.2(4) . .
C14 C27 C32 C31 -178.5(3) . .
C28 C27 C32 Ag1' 130.3(3) . 2_567
C14 C27 C32 Ag1' -48.0(3) . 2_567
C9 C8 N1 C12 -2.0(4) . .
C9 C8 N1 Ag1 -176.79(19) . .
C11 C12 N1 C8 0.8(3) . .
C13 C12 N1 C8 -177.9(2) . .
C11 C12 N1 Ag1 175.86(16) . .
C13 C12 N1 Ag1 -2.9(3) . .
N4 Ag1 N1 C8 -73.2(2) 2_567 .
N2 Ag1 N1 C8 169.8(2) . .
O3 Ag1 N1 C8 47.4(2) . .
N4 Ag1 N1 C12 112.00(17) 2_567 .
N2 Ag1 N1 C12 -5.01(15) . .
O3 Ag1 N1 C12 -127.38(16) . .
C15 C14 N2 C13 -0.6(3) . .
C27 C14 N2 C13 177.43(19) . .
C15 C14 N2 Ag1 -160.80(17) . .
C27 C14 N2 Ag1 17.2(3) . .
C15 C14 N2 Ag1' -179.1(3) . 2_567
C27 C14 N2 Ag1' -1.1(3) . 2_567
C17 C13 N2 C14 -2.6(3) . .
C12 C13 N2 C14 178.64(19) . .
C17 C13 N2 Ag1 159.42(17) . .
C12 C13 N2 Ag1 -19.3(2) . .
C17 C13 N2 Ag1' 175.3(3) . 2_567
C12 C13 N2 Ag1' -3.4(4) . 2_567
N4 Ag1 N2 C14 45.57(19) 2_567 .
N1 Ag1 N2 C14 174.02(19) . .
O3 Ag1 N2 C14 -75.74(18) . .
N4 Ag1 N2 C13 -115.36(15) 2_567 .
N1 Ag1 N2 C13 13.09(14) . .
O3 Ag1 N2 C13 123.33(14) . .
N4 Ag1 N2 Ag1' 90.3(5) 2_567 2_567
N1 Ag1 N2 Ag1' -141.3(5) . 2_567
O3 Ag1 N2 Ag1' -31.0(5) . 2_567
C25 C24 N3 N4 -0.1(3) . .
C25 C24 N3 C21 -179.0(2) . .
C20 C21 N3 C24 -34.8(4) . .
C22 C21 N3 C24 143.7(3) . .
C20 C21 N3 N4 146.5(2) . .
C22 C21 N3 N4 -35.1(3) . .
C25 C26 N4 N3 -0.2(3) . .
C25 C26 N4 Ag1 -175.92(18) . 2_567
C25 C26 N4 Ag1' -148.3(3) . .
C24 N3 N4 C26 0.2(3) . .
C21 N3 N4 C26 179.2(2) . .
C24 N3 N4 Ag1 175.49(18) . 2_567
C21 N3 N4 Ag1 -5.5(3) . 2_567
C24 N3 N4 Ag1' 143.6(3) . .
C21 N3 N4 Ag1' -37.5(4) . .
O3 Ag1' N4 C26 -13.2(4) 2_567 .
C32 Ag1' N4 C26 106.0(3) 2_567 .
N2 Ag1' N4 C26 -171.5(2) 2_567 .
O3 Ag1' N4 N3 -153.0(2) 2_567 .
C32 Ag1' N4 N3 -33.7(4) 2_567 .
N2 Ag1' N4 N3 48.7(4) 2_567 .
O3 Ag1' N4 Ag1 100.4(5) 2_567 2_567
C32 Ag1' N4 Ag1 -140.3(6) 2_567 2_567
N2 Ag1' N4 Ag1 -57.8(3) 2_567 2_567
N4 Ag1 O3 S1 112.24(11) 2_567 .
N1 Ag1 O3 S1 -28.07(13) . .
N2 Ag1 O3 S1 -113.93(10) . .
N4 Ag1 O3 Ag1' -94.6(6) 2_567 2_567
N1 Ag1 O3 Ag1' 125.1(6) . 2_567
N2 Ag1 O3 Ag1' 39.2(6) . 2_567
Ag1' O3 S1 O2 68.1(3) 2_567 .
Ag1 O3 S1 O2 81.00(12) . .
Ag1' O3 S1 O1 -61.8(3) 2_567 .
Ag1 O3 S1 O1 -48.91(13) . .
Ag1' O3 S1 C1 -176.5(3) 2_567 .
Ag1 O3 S1 C1 -163.59(10) . .
C2 C1 S1 O2 12.5(2) . .
C6 C1 S1 O2 -168.4(2) . .
C2 C1 S1 O1 134.8(2) . .
C6 C1 S1 O1 -46.1(2) . .
C2 C1 S1 O3 -107.0(2) . .
C6 C1 S1 O3 72.1(2) . .
